data_7214015
loop_
_publ_author_name
'Tanaka, Yuki'
'Tabata, Hideyuki'
'Tajima, Nobuo'
'Kuroda, Reiko'
'Imai, Yoshitane'

_publ_section_title
;
 Control of crystal structures of fluorescent two-component supramolecular
 systems by varying substituents and their positions
;
_journal_issue 9
_journal_name_full CrystEngComm
_journal_page_first 1741
_journal_paper_doi 10.1039/c3ce42128g
_journal_volume 16
_journal_year 2014
_chemical_formula_sum 'C18 H16 Br N O2'
_chemical_formula_weight 358.23
_chemical_name_systematic
;
 ?
;
_space_group_IT_number 2
_symmetry_cell_setting triclinic
_symmetry_space_group_name_Hall '-P 1'
_symmetry_space_group_name_H-M 'P -1'
_atom_sites_solution_hydrogens geom
_atom_sites_solution_primary direct
_atom_sites_solution_secondary difmap
_audit_creation_method SHELXL-97
_cell_angle_alpha 67.925(12)
_cell_angle_beta 82.161(15)
_cell_angle_gamma 85.996(18)
_cell_formula_units_Z 2
_cell_length_a 4.6370(18)
_cell_length_b 11.658(4)
_cell_length_c 15.392(5)
_cell_measurement_reflns_used 2811
_cell_measurement_temperature 100(2)
_cell_measurement_theta_max 30.91
_cell_measurement_theta_min 2.76
_cell_volume 763.7(5)
_computing_structure_refinement 'SHELXL-97 (Sheldrick, 2008)'
_computing_structure_solution 'SHELXS-97 (Sheldrick, 2008)'
_diffrn_ambient_temperature 100(2)
_diffrn_measured_fraction_theta_full 0.857
_diffrn_measured_fraction_theta_max 0.674
_diffrn_measurement_device_type 'Rigaku Saturn'
_diffrn_measurement_method \w-scans
_diffrn_radiation_monochromator graphite
_diffrn_radiation_source 'fine-focus sealed tube'
_diffrn_radiation_type MoK\a
_diffrn_radiation_wavelength 0.71073
_diffrn_reflns_av_R_equivalents 0.0531
_diffrn_reflns_av_sigmaI/netI 0.0662
_diffrn_reflns_limit_h_max 6
_diffrn_reflns_limit_h_min -6
_diffrn_reflns_limit_k_max 16
_diffrn_reflns_limit_k_min -16
_diffrn_reflns_limit_l_max 21
_diffrn_reflns_limit_l_min -17
_diffrn_reflns_number 5471
_diffrn_reflns_theta_full 25.00
_diffrn_reflns_theta_max 30.91
_diffrn_reflns_theta_min 2.76
_exptl_absorpt_coefficient_mu 2.698
_exptl_absorpt_correction_T_max 0.7378
_exptl_absorpt_correction_T_min 0.5758
_exptl_absorpt_correction_type empirical
_exptl_absorpt_process_details multi-scan
_exptl_crystal_colour Colorless
_exptl_crystal_density_diffrn 1.558
_exptl_crystal_density_method 'not measured'
_exptl_crystal_description Needle
_exptl_crystal_F_000 364
_exptl_crystal_size_max 0.23
_exptl_crystal_size_mid 0.16
_exptl_crystal_size_min 0.12
_refine_diff_density_max 1.570
_refine_diff_density_min -1.056
_refine_diff_density_rms 0.162
_refine_ls_extinction_method none
_refine_ls_goodness_of_fit_ref 1.120
_refine_ls_hydrogen_treatment constr
_refine_ls_matrix_type full
_refine_ls_number_parameters 200
_refine_ls_number_reflns 3268
_refine_ls_number_restraints 0
_refine_ls_restrained_S_all 1.120
_refine_ls_R_factor_all 0.0757
_refine_ls_R_factor_gt 0.0645
_refine_ls_shift/su_max 0.000
_refine_ls_shift/su_mean 0.000
_refine_ls_structure_factor_coef Fsqd
_refine_ls_weighting_details 'calc w=1/[\s^2^(Fo^2^)+(0.0640P)^2^+4.9229P] where P=(Fo^2^+2Fc^2^)/3'
_refine_ls_weighting_scheme calc
_refine_ls_wR_factor_gt 0.1611
_refine_ls_wR_factor_ref 0.1759
_reflns_number_gt 2811
_reflns_number_total 3268
_reflns_threshold_expression >2\s(I)
_cod_data_source_file c3ce42128g.txt
_cod_data_source_block o-bromobenzylamine
_cod_depositor_comments
;
The following automatic conversions were performed:

'_symmetry_cell_setting' value 'Triclinic' changed to 'triclinic'
according to
/usr/data/users/saulius/automatic-downloads/current/RSC/lib/dictionaries/cif_core.dic
dictionary named 'cif_core.dic' version 2.4.2 from 2011-04-26.

Automatic conversion script
Id: cif_fix_values 2281 2013-09-26 08:29:07Z andrius 
;
_cod_original_sg_symbol_H-M P-1
_cod_database_code 7214015

loop_
_symmetry_equiv_pos_as_xyz
'x, y, z'
'-x, -y, -z'

loop_
_atom_site_label
_atom_site_type_symbol
_atom_site_fract_x
_atom_site_fract_y
_atom_site_fract_z
_atom_site_U_iso_or_equiv
_atom_site_adp_type
_atom_site_occupancy
_atom_site_symmetry_multiplicity
_atom_site_calc_flag
_atom_site_refinement_flags
C1 C 0.6538(11) 0.3449(5) 0.3034(4) 0.0207(10) Uani 1 1 d .
H1 H 0.5918 0.2946 0.2735 0.025 Uiso 1 1 calc R
C2 C 0.5538(11) 0.3219(5) 0.3965(4) 0.0179(9) Uani 1 1 d .
C3 C 0.6417(11) 0.3969(5) 0.4416(3) 0.0187(9) Uani 1 1 d .
H3 H 0.5682 0.3821 0.5055 0.022 Uiso 1 1 calc R
C4 C 0.8330(12) 0.4910(5) 0.3936(4) 0.0231(11) Uani 1 1 d .
H4 H 0.8915 0.5408 0.4245 0.028 Uiso 1 1 calc R
C5 C 1.1502(12) 0.6092(5) 0.2480(4) 0.0238(11) Uani 1 1 d .
H5 H 1.2150 0.6587 0.2781 0.029 Uiso 1 1 calc R
C6 C 1.2539(13) 0.6285(5) 0.1569(5) 0.0310(13) Uani 1 1 d .
H6 H 1.3894 0.6925 0.1241 0.037 Uiso 1 1 calc R
C7 C 1.1671(14) 0.5567(5) 0.1094(4) 0.0296(12) Uani 1 1 d .
H7 H 1.2469 0.5708 0.0461 0.036 Uiso 1 1 calc R
C8 C 0.9650(12) 0.4656(5) 0.1558(4) 0.0256(11) Uani 1 1 d .
H8 H 0.9029 0.4177 0.1240 0.031 Uiso 1 1 calc R
C9 C 0.8487(11) 0.4429(4) 0.2511(4) 0.0179(9) Uani 1 1 d .
C10 C 0.9435(11) 0.5144(5) 0.2985(4) 0.0212(10) Uani 1 1 d .
C11 C 0.3553(10) 0.2140(5) 0.4523(4) 0.0176(9) Uani 1 1 d .
O12 O 0.3491(8) 0.1297(3) 0.4182(3) 0.0210(7) Uani 1 1 d .
O13 O 0.2171(8) 0.2120(3) 0.5276(3) 0.0231(8) Uani 1 1 d .
C21 C 0.2309(11) 0.0136(5) 0.2404(4) 0.0178(9) Uani 1 1 d .
C22 C 0.3539(12) 0.0549(5) 0.1459(4) 0.0207(10) Uani 1 1 d .
C23 C 0.5813(11) -0.0049(5) 0.1115(4) 0.0225(10) Uani 1 1 d .
H23 H 0.6568 0.0267 0.0466 0.027 Uiso 1 1 calc R
C24 C 0.6985(12) -0.1134(5) 0.1747(4) 0.0227(10) Uani 1 1 d .
H24 H 0.8548 -0.1564 0.1526 0.027 Uiso 1 1 calc R
C25 C 0.5863(11) -0.1583(5) 0.2697(4) 0.0208(10) Uani 1 1 d .
H25 H 0.6665 -0.2317 0.3124 0.025 Uiso 1 1 calc R
C26 C 0.3542(11) -0.0949(5) 0.3022(3) 0.0190(10) Uani 1 1 d .
H26 H 0.2792 -0.1260 0.3672 0.023 Uiso 1 1 calc R
C27 C -0.0187(11) 0.0842(4) 0.2703(3) 0.0180(9) Uani 1 1 d .
H27A H -0.1879 0.0811 0.2384 0.022 Uiso 1 1 calc R
H27B H 0.0351 0.1720 0.2494 0.022 Uiso 1 1 calc R
N28 N -0.1058(9) 0.0351(4) 0.3748(3) 0.0167(8) Uani 1 1 d .
H28A H -0.1153 -0.0488 0.3966 0.025 Uiso 1 1 calc R
H28B H -0.2833 0.0675 0.3878 0.025 Uiso 1 1 calc R
H28C H 0.0282 0.0569 0.4035 0.025 Uiso 1 1 calc R
Br29 Br 0.20010(13) 0.20166(5) 0.05683(4) 0.02772(18) Uani 1 1 d .

loop_
_atom_site_aniso_label
_atom_site_aniso_U_11
_atom_site_aniso_U_22
_atom_site_aniso_U_33
_atom_site_aniso_U_23
_atom_site_aniso_U_13
_atom_site_aniso_U_12
C1 0.021(2) 0.017(2) 0.026(2) -0.010(2) -0.0009(19) -0.001(2)
C2 0.014(2) 0.016(2) 0.023(2) -0.0066(19) -0.0017(17) 0.0033(18)
C3 0.019(2) 0.018(2) 0.018(2) -0.0076(19) 0.0022(18) 0.0010(19)
C4 0.023(3) 0.022(2) 0.027(3) -0.013(2) -0.001(2) -0.002(2)
C5 0.018(2) 0.015(2) 0.036(3) -0.007(2) -0.003(2) 0.002(2)
C6 0.023(3) 0.021(3) 0.039(3) -0.003(2) 0.007(2) -0.001(2)
C7 0.031(3) 0.026(3) 0.024(3) -0.005(2) 0.006(2) 0.001(2)
C8 0.024(3) 0.027(3) 0.023(3) -0.007(2) 0.001(2) 0.002(2)
C9 0.015(2) 0.010(2) 0.025(2) -0.0037(18) -0.0019(18) 0.0055(18)
C10 0.020(2) 0.015(2) 0.026(3) -0.006(2) -0.0022(19) 0.002(2)
C11 0.013(2) 0.017(2) 0.022(2) -0.0080(19) -0.0001(17) 0.0055(18)
O12 0.0201(17) 0.0176(17) 0.0268(18) -0.0105(15) 0.0005(14) -0.0033(14)
O13 0.027(2) 0.0162(16) 0.0235(18) -0.0064(14) 0.0057(15) -0.0026(15)
C21 0.016(2) 0.015(2) 0.024(2) -0.0091(19) -0.0006(18) -0.0019(18)
C22 0.023(2) 0.017(2) 0.023(2) -0.0084(19) -0.0012(19) -0.008(2)
C23 0.017(2) 0.030(3) 0.025(2) -0.016(2) 0.0027(18) -0.005(2)
C24 0.021(2) 0.021(2) 0.030(3) -0.015(2) -0.001(2) 0.001(2)
C25 0.022(2) 0.017(2) 0.025(2) -0.010(2) -0.0027(19) -0.002(2)
C26 0.019(2) 0.019(2) 0.017(2) -0.0051(19) 0.0008(17) -0.0011(19)
C27 0.019(2) 0.013(2) 0.019(2) -0.0042(18) -0.0021(18) 0.0004(19)
N28 0.0143(18) 0.0148(18) 0.0182(19) -0.0048(15) 0.0016(14) 0.0030(15)
Br29 0.0291(3) 0.0255(3) 0.0229(3) -0.0044(2) 0.00209(19) 0.0002(2)

loop_
_atom_type_symbol
_atom_type_description
_atom_type_scat_dispersion_real
_atom_type_scat_dispersion_imag
_atom_type_scat_source
C C 0.0033 0.0016 'International Tables Vol C Tables 4.2.6.8 and 6.1.1.4'
H H 0.0000 0.0000 'International Tables Vol C Tables 4.2.6.8 and 6.1.1.4'
N N 0.0061 0.0033 'International Tables Vol C Tables 4.2.6.8 and 6.1.1.4'
O O 0.0106 0.0060 'International Tables Vol C Tables 4.2.6.8 and 6.1.1.4'
Br Br -0.2901 2.4595 'International Tables Vol C Tables 4.2.6.8 and 6.1.1.4'

loop_
_geom_angle_atom_site_label_1
_geom_angle_atom_site_label_2
_geom_angle_atom_site_label_3
_geom_angle
C2 C1 C9 121.1(5)
C1 C2 C3 120.0(4)
C1 C2 C11 120.4(4)
C3 C2 C11 119.6(4)
C4 C3 C2 120.3(5)
C3 C4 C10 120.6(5)
C6 C5 C10 120.0(5)
C5 C6 C7 122.1(5)
C8 C7 C6 119.3(5)
C7 C8 C9 120.5(5)
C10 C9 C8 119.5(5)
C10 C9 C1 118.1(5)
C8 C9 C1 122.3(5)
C4 C10 C9 119.8(5)
C4 C10 C5 121.6(5)
C9 C10 C5 118.6(5)
O13 C11 O12 124.8(5)
O13 C11 C2 118.5(4)
O12 C11 C2 116.7(4)
C22 C21 C26 116.4(5)
C22 C21 C27 119.8(5)
C26 C21 C27 123.8(4)
C23 C22 C21 124.0(5)
C23 C22 Br29 116.8(4)
C21 C22 Br29 119.2(4)
C22 C23 C24 118.3(5)
C25 C24 C23 120.2(5)
C24 C25 C26 119.9(5)
C25 C26 C21 121.2(5)
C21 C27 N28 113.1(4)

loop_
_geom_bond_atom_site_label_1
_geom_bond_atom_site_label_2
_geom_bond_distance
C1 C2 1.374(7)
C1 C9 1.423(7)
C2 C3 1.413(7)
C2 C11 1.517(7)
C3 C4 1.373(7)
C4 C10 1.411(7)
C5 C6 1.357(8)
C5 C10 1.429(7)
C6 C7 1.408(9)
C7 C8 1.379(8)
C8 C9 1.423(7)
C9 C10 1.420(7)
C11 O13 1.239(6)
C11 O12 1.279(6)
C21 C22 1.400(7)
C21 C26 1.406(7)
C21 C27 1.495(7)
C22 C23 1.378(8)
C22 Br29 1.910(6)
C23 C24 1.402(8)
C24 C25 1.392(7)
C25 C26 1.405(8)
C27 N28 1.498(6)
